data_7040147
loop_
_publ_author_name
'Liang, Qiuming'
'Janes, Trevor'
'Gjergji, Xhoana'
'Song, Datong'

_publ_section_title
;
 Iron complexes of a bidentate picolyl-NHC ligand: synthesis, structure
 and reactivity.
;
_journal_issue 35
_journal_name_full 'Dalton transactions (Cambridge, England : 2003)'
_journal_page_first 13872
_journal_page_last 13880
_journal_paper_doi 10.1039/c6dt02792j
_journal_volume 45
_journal_year 2016
_chemical_formula_sum 'C18 H19 Br2 Fe N3'
_chemical_formula_weight 493.03
_space_group_crystal_system monoclinic
_space_group_IT_number 14
_space_group_name_Hall '-P 2yn'
_space_group_name_H-M_alt 'P 1 21/n 1'
_symmetry_space_group_name_Hall '-P 2yn'
_symmetry_space_group_name_H-M 'P 1 21/n 1'
_atom_sites_solution_hydrogens geom
_audit_creation_method SHELXL-2014/7
_audit_update_record
;
2016-07-14 deposited with the CCDC.
2016-08-04 downloaded from the CCDC.
;
_cell_angle_alpha 90
_cell_angle_beta 110.354(3)
_cell_angle_gamma 90
_cell_formula_units_Z 4
_cell_length_a 11.9641(7)
_cell_length_b 10.4299(6)
_cell_length_c 16.3971(9)
_cell_measurement_reflns_used 14265
_cell_measurement_temperature 150(2)
_cell_measurement_theta_max 24.999
_cell_measurement_theta_min 2.360
_cell_volume 1918.35(19)
_computing_structure_refinement 'SHELXL-2014/7 (Sheldrick, 2014)'
_diffrn_ambient_temperature 150(2)
_diffrn_measured_fraction_theta_full 0.999
_diffrn_measured_fraction_theta_max 0.999
_diffrn_measurement_device_type 'Bruker Kappa Apex II'
_diffrn_radiation_type MoK\a
_diffrn_radiation_wavelength 0.71073
_diffrn_reflns_av_R_equivalents 0.0343
_diffrn_reflns_av_unetI/netI 0.0313
_diffrn_reflns_Laue_measured_fraction_full 0.999
_diffrn_reflns_Laue_measured_fraction_max 0.999
_diffrn_reflns_limit_h_max 14
_diffrn_reflns_limit_h_min -14
_diffrn_reflns_limit_k_max 12
_diffrn_reflns_limit_k_min -12
_diffrn_reflns_limit_l_max 19
_diffrn_reflns_limit_l_min -19
_diffrn_reflns_number 14265
_diffrn_reflns_point_group_measured_fraction_full 0.999
_diffrn_reflns_point_group_measured_fraction_max 0.999
_diffrn_reflns_theta_full 24.999
_diffrn_reflns_theta_max 24.999
_diffrn_reflns_theta_min 2.360
_exptl_absorpt_coefficient_mu 4.956
_exptl_absorpt_correction_T_max 0.7456
_exptl_absorpt_correction_T_min 0.6015
_exptl_absorpt_correction_type multi-scan
_exptl_absorpt_process_details SADABS
_exptl_crystal_colour prism
_exptl_crystal_density_diffrn 1.707
_exptl_crystal_description yellow
_exptl_crystal_F_000 976
_exptl_crystal_size_max 0.1
_exptl_crystal_size_mid 0.1
_exptl_crystal_size_min 0.05
_refine_diff_density_max 1.058
_refine_diff_density_min -0.397
_refine_diff_density_rms 0.085
_refine_ls_extinction_method none
_refine_ls_goodness_of_fit_ref 1.020
_refine_ls_hydrogen_treatment constr
_refine_ls_matrix_type full
_refine_ls_number_parameters 220
_refine_ls_number_reflns 3379
_refine_ls_number_restraints 0
_refine_ls_restrained_S_all 1.020
_refine_ls_R_factor_all 0.0442
_refine_ls_R_factor_gt 0.0305
_refine_ls_shift/su_max 0.000
_refine_ls_shift/su_mean 0.000
_refine_ls_structure_factor_coef Fsqd
_refine_ls_weighting_details 'w=1/[\s^2^(Fo^2^)+(0.0394P)^2^+1.6599P] where P=(Fo^2^+2Fc^2^)/3'
_refine_ls_weighting_scheme calc
_refine_ls_wR_factor_gt 0.0705
_refine_ls_wR_factor_ref 0.0760
_reflns_Friedel_coverage 0.000
_reflns_number_gt 2728
_reflns_number_total 3379
_reflns_threshold_expression 'I > 2\s(I)'
_cod_data_source_file c6dt02792j2.cif
_cod_data_source_block 3
_cod_depositor_comments 'Adding full bibliography for 7040145--7040152.cif.'
_cod_database_code 7040147
_shelx_shelxl_version_number 2014/7
_shelx_space_group_comment
;
The symmetry employed for this shelxl refinement is uniquely defined
by the following loop, which should always be used as a source of
symmetry information in preference to the above space-group names.
They are only intended as comments.
;

loop_
_space_group_symop_operation_xyz
'x, y, z'
'-x+1/2, y+1/2, -z+1/2'
'-x, -y, -z'
'x-1/2, -y-1/2, z-1/2'

loop_
_atom_site_label
_atom_site_type_symbol
_atom_site_fract_x
_atom_site_fract_y
_atom_site_fract_z
_atom_site_U_iso_or_equiv
_atom_site_adp_type
_atom_site_occupancy
_atom_site_site_symmetry_order
_atom_site_calc_flag
_atom_site_refinement_flags_posn
_atom_site_refinement_flags_adp
Fe1 Fe 0.49387(4) -0.22614(4) 0.33554(3) 0.01907(13) Uani 1 1 d . .
Br1 Br 0.31390(3) -0.14930(3) 0.35219(3) 0.03146(12) Uani 1 1 d . .
Br2 Br 0.48396(3) -0.34559(4) 0.20822(2) 0.03210(12) Uani 1 1 d . .
N1 N 0.6966(2) -0.0900(3) 0.46740(17) 0.0203(6) Uani 1 1 d . .
N2 N 0.6796(2) -0.0044(2) 0.34569(17) 0.0182(6) Uani 1 1 d . .
N3 N 0.5904(2) -0.3505(3) 0.44178(17) 0.0190(6) Uani 1 1 d . .
C1 C 0.6267(3) -0.0906(3) 0.3823(2) 0.0189(7) Uani 1 1 d . .
C2 C 0.7810(3) 0.0478(3) 0.4065(2) 0.0248(8) Uani 1 1 d . .
H2A H 0.8334 0.1088 0.3960 0.030 Uiso 1 1 calc R U
C3 C 0.7905(3) -0.0057(3) 0.4836(2) 0.0243(8) Uani 1 1 d . .
H3A H 0.8502 0.0115 0.5383 0.029 Uiso 1 1 calc R U
C4 C 0.6660(3) -0.1619(3) 0.5338(2) 0.0243(8) Uani 1 1 d . .
H4A H 0.5875 -0.1320 0.5339 0.029 Uiso 1 1 calc R U
H4B H 0.7259 -0.1426 0.5916 0.029 Uiso 1 1 calc R U
C5 C 0.6609(3) -0.3047(3) 0.5199(2) 0.0199(7) Uani 1 1 d . .
C6 C 0.7230(3) -0.3858(4) 0.5875(2) 0.0277(8) Uani 1 1 d . .
H6A H 0.7714 -0.3514 0.6420 0.033 Uiso 1 1 calc R U
C7 C 0.7138(3) -0.5169(3) 0.5750(2) 0.0284(8) Uani 1 1 d . .
H7A H 0.7548 -0.5737 0.6210 0.034 Uiso 1 1 calc R U
C8 C 0.6446(3) -0.5641(3) 0.4953(2) 0.0253(8) Uani 1 1 d . .
H8A H 0.6385 -0.6538 0.4847 0.030 Uiso 1 1 calc R U
C9 C 0.5841(3) -0.4786(3) 0.4307(2) 0.0211(7) Uani 1 1 d . .
H9A H 0.5356 -0.5117 0.3758 0.025 Uiso 1 1 calc R U
C10 C 0.6298(3) 0.0421(3) 0.2573(2) 0.0173(7) Uani 1 1 d . .
C11 C 0.6763(3) -0.0017(3) 0.1959(2) 0.0198(7) Uani 1 1 d . .
C12 C 0.6343(3) 0.0561(3) 0.1140(2) 0.0227(8) Uani 1 1 d . .
H12A H 0.6662 0.0298 0.0711 0.027 Uiso 1 1 calc R U
C13 C 0.5479(3) 0.1503(3) 0.0937(2) 0.0227(8) Uani 1 1 d . .
C14 C 0.5005(3) 0.1874(3) 0.1560(2) 0.0228(8) Uani 1 1 d . .
H14A H 0.4391 0.2502 0.1417 0.027 Uiso 1 1 calc R U
C15 C 0.5410(3) 0.1345(3) 0.2395(2) 0.0184(7) Uani 1 1 d . .
C16 C 0.4873(3) 0.1778(4) 0.3058(2) 0.0299(9) Uani 1 1 d . .
H16A H 0.5512 0.1948 0.3613 0.045 Uiso 1 1 calc R U
H16B H 0.4350 0.1104 0.3139 0.045 Uiso 1 1 calc R U
H16C H 0.4409 0.2562 0.2853 0.045 Uiso 1 1 calc R U
C17 C 0.7681(3) -0.1068(3) 0.2169(2) 0.0265(8) Uani 1 1 d . .
H17A H 0.7422 -0.1779 0.2452 0.040 Uiso 1 1 calc R U
H17B H 0.8446 -0.0737 0.2560 0.040 Uiso 1 1 calc R U
H17C H 0.7773 -0.1375 0.1630 0.040 Uiso 1 1 calc R U
C18 C 0.5067(4) 0.2148(4) 0.0051(2) 0.0358(10) Uani 1 1 d . .
H18A H 0.5447 0.1732 -0.0321 0.054 Uiso 1 1 calc R U
H18B H 0.5290 0.3057 0.0120 0.054 Uiso 1 1 calc R U
H18C H 0.4199 0.2072 -0.0217 0.054 Uiso 1 1 calc R U

loop_
_atom_site_aniso_label
_atom_site_aniso_U_11
_atom_site_aniso_U_22
_atom_site_aniso_U_33
_atom_site_aniso_U_23
_atom_site_aniso_U_13
_atom_site_aniso_U_12
Fe1 0.0187(2) 0.0198(3) 0.0178(3) -0.0006(2) 0.00527(19) -0.0027(2)
Br1 0.0269(2) 0.0244(2) 0.0485(3) -0.00181(17) 0.01992(17) -0.00026(15)
Br2 0.0354(2) 0.0384(2) 0.01886(19) -0.00472(16) 0.00496(15) 0.00643(17)
N1 0.0289(15) 0.0174(14) 0.0158(14) 0.0005(12) 0.0091(12) -0.0041(13)
N2 0.0203(14) 0.0172(14) 0.0160(14) 0.0009(11) 0.0049(12) -0.0034(11)
N3 0.0211(14) 0.0215(15) 0.0169(14) 0.0015(12) 0.0097(12) -0.0023(12)
C1 0.0196(16) 0.0185(17) 0.0182(17) -0.0003(14) 0.0061(14) -0.0022(14)
C2 0.0232(18) 0.0231(18) 0.0244(19) 0.0002(15) 0.0038(15) -0.0108(15)
C3 0.0239(18) 0.0244(19) 0.0216(18) -0.0032(15) 0.0040(15) -0.0089(15)
C4 0.035(2) 0.0229(18) 0.0147(17) -0.0018(14) 0.0091(15) -0.0058(16)
C5 0.0220(17) 0.0234(18) 0.0169(17) 0.0020(14) 0.0099(14) -0.0028(14)
C6 0.0260(19) 0.032(2) 0.0203(18) 0.0050(16) 0.0023(15) -0.0070(16)
C7 0.0257(19) 0.029(2) 0.031(2) 0.0132(17) 0.0107(16) -0.0022(16)
C8 0.0302(19) 0.0193(18) 0.031(2) 0.0038(16) 0.0169(16) 0.0000(15)
C9 0.0212(17) 0.0227(18) 0.0227(18) -0.0022(15) 0.0117(15) -0.0048(15)
C10 0.0171(16) 0.0167(16) 0.0171(17) 0.0028(14) 0.0045(13) -0.0051(14)
C11 0.0184(16) 0.0193(17) 0.0222(18) 0.0006(14) 0.0076(14) -0.0004(14)
C12 0.0256(18) 0.0251(19) 0.0204(18) -0.0023(15) 0.0119(15) -0.0013(15)
C13 0.0216(17) 0.0237(18) 0.0194(18) 0.0040(15) 0.0028(14) -0.0030(15)
C14 0.0176(16) 0.0192(17) 0.030(2) 0.0033(15) 0.0067(15) 0.0001(14)
C15 0.0198(16) 0.0157(16) 0.0205(17) -0.0011(14) 0.0080(14) -0.0033(14)
C16 0.035(2) 0.028(2) 0.031(2) -0.0015(16) 0.0173(17) 0.0003(17)
C17 0.0298(19) 0.0264(19) 0.0266(19) 0.0041(16) 0.0142(16) 0.0070(16)
C18 0.038(2) 0.037(2) 0.028(2) 0.0108(18) 0.0056(17) 0.0029(18)

loop_
_atom_type_symbol
_atom_type_description
_atom_type_scat_dispersion_real
_atom_type_scat_dispersion_imag
_atom_type_scat_source
C C 0.0033 0.0016 'International Tables Vol C Tables 4.2.6.8 and 6.1.1.4'
H H 0.0000 0.0000 'International Tables Vol C Tables 4.2.6.8 and 6.1.1.4'
N N 0.0061 0.0033 'International Tables Vol C Tables 4.2.6.8 and 6.1.1.4'
Fe Fe 0.3463 0.8444 'International Tables Vol C Tables 4.2.6.8 and 6.1.1.4'
Br Br -0.2901 2.4595 'International Tables Vol C Tables 4.2.6.8 and 6.1.1.4'

loop_
_geom_angle_atom_site_label_1
_geom_angle_atom_site_label_2
_geom_angle_atom_site_label_3
_geom_angle
C1 Fe1 N3 89.13(11)
C1 Fe1 Br2 118.52(10)
N3 Fe1 Br2 103.96(7)
C1 Fe1 Br1 109.52(10)
N3 Fe1 Br1 111.01(8)
Br2 Fe1 Br1 119.85(2)
C1 N1 C3 111.8(3)
C1 N1 C4 122.5(3)
C3 N1 C4 125.4(3)
C1 N2 C2 111.6(3)
C1 N2 C10 125.1(3)
C2 N2 C10 122.8(3)
C9 N3 C5 117.7(3)
C9 N3 Fe1 119.9(2)
C5 N3 Fe1 122.4(2)
N2 C1 N1 103.7(3)
N2 C1 Fe1 135.0(2)
N1 C1 Fe1 120.4(2)
C3 C2 N2 106.2(3)
C2 C3 N1 106.6(3)
N1 C4 C5 113.6(3)
N3 C5 C6 121.8(3)
N3 C5 C4 118.1(3)
C6 C5 C4 120.0(3)
C7 C6 C5 119.5(3)
C8 C7 C6 119.1(3)
C7 C8 C9 118.7(3)
N3 C9 C8 123.2(3)
C11 C10 C15 123.1(3)
C11 C10 N2 119.2(3)
C15 C10 N2 117.6(3)
C10 C11 C12 117.1(3)
C10 C11 C17 121.3(3)
C12 C11 C17 121.6(3)
C13 C12 C11 121.9(3)
C12 C13 C14 119.0(3)
C12 C13 C18 120.9(3)
C14 C13 C18 120.1(3)
C13 C14 C15 121.4(3)
C10 C15 C14 117.4(3)
C10 C15 C16 122.7(3)
C14 C15 C16 119.8(3)

loop_
_geom_bond_atom_site_label_1
_geom_bond_atom_site_label_2
_geom_bond_distance
Fe1 C1 2.065(3)
Fe1 N3 2.157(3)
Fe1 Br2 2.3984(6)
Fe1 Br1 2.4004(6)
N1 C1 1.354(4)
N1 C3 1.377(4)
N1 C4 1.469(4)
N2 C1 1.354(4)
N2 C2 1.386(4)
N2 C10 1.445(4)
N3 C9 1.347(4)
N3 C5 1.352(4)
C2 C3 1.350(5)
C4 C5 1.505(5)
C5 C6 1.386(5)
C6 C7 1.382(5)
C7 C8 1.373(5)
C8 C9 1.381(5)
C10 C11 1.386(5)
C10 C15 1.388(4)
C11 C12 1.396(5)
C11 C17 1.505(5)
C12 C13 1.381(5)
C13 C14 1.386(5)
C13 C18 1.519(5)
C14 C15 1.397(5)
C15 C16 1.512(5)
